data_7241552
loop_
_publ_author_name
'Andreev, Grigory'
'Budantseva, Nina'
'Levtsova, Anastasiya'
'Sokolova, Marina'
'Fedoseev, Aleksander'

_publ_section_title
;
 Formation of uranyl phthalate coordination polymers with unusual 2D net
 topologies in the presence of organic cations
;
_journal_name_full CrystEngComm
_journal_paper_doi 10.1039/D0CE01323D
_journal_year 2020
_chemical_formula_sum 'C40 H40 N2 O26 U4'
_chemical_formula_weight 1916.86
_space_group_crystal_system triclinic
_space_group_IT_number 2
_space_group_name_Hall '-P 1'
_space_group_name_H-M_alt 'P -1'
_atom_sites_solution_hydrogens geom
_audit_creation_method SHELXL-2018/3
_audit_update_record
;
2020-09-10 deposited with the CCDC.	2020-11-19 downloaded from the CCDC.
;
_cell_angle_alpha 86.445(2)
_cell_angle_beta 70.9130(10)
_cell_angle_gamma 83.187(2)
_cell_formula_units_Z 1
_cell_length_a 10.1384(3)
_cell_length_b 11.2472(3)
_cell_length_c 14.7855(5)
_cell_measurement_reflns_used 4025
_cell_measurement_temperature 100(2)
_cell_measurement_theta_max 28.38
_cell_measurement_theta_min 2.95
_cell_volume 1581.55(8)
_computing_structure_refinement 'SHELXL-2018/3 (Sheldrick, 2018)'
_diffrn_ambient_temperature 100(2)
_diffrn_measured_fraction_theta_full 0.966
_diffrn_measured_fraction_theta_max 0.925
_diffrn_measurement_device_type 'Bruker APEX-II CCD'
_diffrn_measurement_method '\f and \w scans'
_diffrn_radiation_type MoK\a
_diffrn_radiation_wavelength 0.71073
_diffrn_reflns_av_R_equivalents 0.0323
_diffrn_reflns_av_unetI/netI 0.0701
_diffrn_reflns_Laue_measured_fraction_full 0.966
_diffrn_reflns_Laue_measured_fraction_max 0.925
_diffrn_reflns_limit_h_max 15
_diffrn_reflns_limit_h_min -8
_diffrn_reflns_limit_k_max 17
_diffrn_reflns_limit_k_min -16
_diffrn_reflns_limit_l_max 22
_diffrn_reflns_limit_l_min -22
_diffrn_reflns_number 17525
_diffrn_reflns_point_group_measured_fraction_full 0.966
_diffrn_reflns_point_group_measured_fraction_max 0.925
_diffrn_reflns_theta_full 25.242
_diffrn_reflns_theta_max 33.394
_diffrn_reflns_theta_min 3.009
_diffrn_source 'sealed tube'
_exptl_absorpt_coefficient_mu 10.279
_exptl_absorpt_correction_T_max 0.520
_exptl_absorpt_correction_T_min 0.322
_exptl_absorpt_correction_type numerical
_exptl_absorpt_process_details SADABS
_exptl_crystal_density_diffrn 2.013
_exptl_crystal_description prism
_exptl_crystal_F_000 870
_exptl_crystal_size_max 0.065
_exptl_crystal_size_mid 0.055
_exptl_crystal_size_min 0.050
_refine_diff_density_max 1.768
_refine_diff_density_min -2.011
_refine_diff_density_rms 0.191
_refine_ls_extinction_method none
_refine_ls_goodness_of_fit_ref 1.000
_refine_ls_hydrogen_treatment constr
_refine_ls_matrix_type full
_refine_ls_number_parameters 329
_refine_ls_number_reflns 11388
_refine_ls_number_restraints 0
_refine_ls_restrained_S_all 1.000
_refine_ls_R_factor_all 0.0708
_refine_ls_R_factor_gt 0.0370
_refine_ls_shift/su_max 0.002
_refine_ls_shift/su_mean 0.000
_refine_ls_structure_factor_coef Fsqd
_refine_ls_weighting_details 'w=1/[\s^2^(Fo^2^)+(0.0260P)^2^] where P=(Fo^2^+2Fc^2^)/3'
_refine_ls_weighting_scheme calc
_refine_ls_wR_factor_gt 0.0714
_refine_ls_wR_factor_ref 0.0796
_reflns_Friedel_coverage 0.000
_reflns_number_gt 7378
_reflns_number_total 11388
_reflns_threshold_expression 'I > 2\s(I)'
_cod_data_source_file d0ce01323d2.cif
_cod_data_source_block u_CCDC1
_cod_database_code 7241552
_shelx_shelxl_version_number 2018/3
_shelx_space_group_comment
;
The symmetry employed for this shelxl refinement is uniquely defined
by the following loop, which should always be used as a source of
symmetry information in preference to the above space-group names.
They are only intended as comments.
;

loop_
_space_group_symop_operation_xyz
'x, y, z'
'-x, -y, -z'

loop_
_atom_site_label
_atom_site_type_symbol
_atom_site_fract_x
_atom_site_fract_y
_atom_site_fract_z
_atom_site_U_iso_or_equiv
_atom_site_adp_type
_atom_site_occupancy
_atom_site_site_symmetry_order
_atom_site_calc_flag
_atom_site_refinement_flags_posn
_atom_site_refinement_flags_adp
_atom_site_refinement_flags_occupancy
_atom_site_disorder_assembly
_atom_site_disorder_group
U1 U 0.41476(2) 0.85827(2) 0.02911(2) 0.02623(5) Uani 1 1 d . . . . .
N1 N 0.3111(4) 1.0533(4) 0.5683(3) 0.0326(10) Uani 1 1 d . . . . .
H1A H 0.316590 0.988581 0.605279 0.049 Uiso 1 1 calc R U . . .
H1B H 0.373582 1.101522 0.570285 0.049 Uiso 1 1 calc R U . . .
H1C H 0.329002 1.031301 0.508333 0.049 Uiso 1 1 calc R U . . .
C1 C 0.2593(5) 0.6953(5) 0.3226(4) 0.0289(11) Uani 1 1 d . . . . .
O1 O 0.5749(4) 0.7752(4) 0.0319(3) 0.0440(10) Uani 1 1 d . . . . .
U2 U 0.42239(2) 1.04301(2) 0.24279(2) 0.02523(5) Uani 1 1 d . . . . .
C2 C 0.2820(5) 0.7337(5) 0.4029(4) 0.0269(10) Uani 1 1 d . . . . .
O2 O 0.2486(4) 0.9319(4) 0.0303(3) 0.0459(11) Uani 1 1 d . . . . .
O3 O 0.5848(4) 0.9625(4) 0.2353(3) 0.0422(10) Uani 1 1 d . . . . .
C3 C 0.2379(5) 0.6668(5) 0.4889(4) 0.0362(13) Uani 1 1 d . . . . .
H3 H 0.248892 0.693437 0.544023 0.043 Uiso 1 1 calc R U . . .
C20 C 0.1553(7) 1.2148(7) 0.5305(6) 0.070(3) Uani 1 1 d . . . . .
H20A H 0.222887 1.270068 0.525207 0.105 Uiso 1 1 calc R U . . .
H20B H 0.062731 1.256762 0.549471 0.105 Uiso 1 1 calc R U . . .
H20C H 0.174241 1.178932 0.469663 0.105 Uiso 1 1 calc R U . . .
C19 C 0.1460(7) 1.1693(8) 0.6999(5) 0.066(2) Uani 1 1 d . . . . .
H19A H 0.210835 1.227741 0.692240 0.099 Uiso 1 1 calc R U . . .
H19B H 0.163258 1.105955 0.742525 0.099 Uiso 1 1 calc R U . . .
H19C H 0.051732 1.206542 0.726209 0.099 Uiso 1 1 calc R U . . .
C18 C 0.0632(7) 1.0291(7) 0.6140(6) 0.065(2) Uani 1 1 d . . . . .
H18A H -0.029586 1.069656 0.626936 0.097 Uiso 1 1 calc R U . . .
H18B H 0.065403 0.973814 0.665767 0.097 Uiso 1 1 calc R U . . .
H18C H 0.088536 0.986209 0.555596 0.097 Uiso 1 1 calc R U . . .
C17 C 0.1649(5) 1.1187(5) 0.6042(4) 0.0362(13) Uani 1 1 d . . . . .
C16 C 0.5756(5) 1.2230(5) 0.3256(4) 0.0296(11) Uani 1 1 d . . . . .
C15 C 0.5890(5) 1.3053(5) 0.1230(4) 0.0318(12) Uani 1 1 d . . . . .
C14 C 0.6023(6) 1.5088(5) 0.1683(5) 0.0430(14) Uani 1 1 d . . . . .
H14 H 0.612238 1.533162 0.105398 0.052 Uiso 1 1 calc R U . . .
C13 C 0.6016(6) 1.5913(6) 0.2341(5) 0.0452(15) Uani 1 1 d . . . . .
H13 H 0.613205 1.670735 0.214800 0.054 Uiso 1 1 calc R U . . .
O13 O 0.4576(4) 1.0233(3) 0.0893(3) 0.0347(9) Uani 1 1 d . . . . .
C12 C 0.5837(6) 1.5562(6) 0.3288(5) 0.0447(15) Uani 1 1 d . . . . .
H12 H 0.579549 1.612423 0.373504 0.054 Uiso 1 1 calc R U . . .
O12 O 0.4588(4) 1.1750(4) 0.3452(3) 0.0375(9) Uani 1 1 d . . . . .
C11 C 0.5721(6) 1.4363(5) 0.3561(4) 0.0386(13) Uani 1 1 d . . . . .
H11 H 0.562428 1.412480 0.419132 0.046 Uiso 1 1 calc R U . . .
O11 O 0.6838(4) 1.1717(4) 0.3341(3) 0.0463(11) Uani 1 1 d . . . . .
C10 C 0.5748(5) 1.3510(5) 0.2908(4) 0.0289(11) Uani 1 1 d . . . . .
O10 O 0.6294(5) 1.3330(4) 0.0374(3) 0.0503(12) Uani 1 1 d . . . . .
C9 C 0.5882(5) 1.3894(5) 0.1963(4) 0.0300(11) Uani 1 1 d . . . . .
O9 O 0.5538(4) 1.1995(4) 0.1460(3) 0.0408(10) Uani 1 1 d . . . . .
C8 C 0.3616(5) 0.8356(5) 0.4082(4) 0.0303(11) Uani 1 1 d . . . . .
O8 O 0.3153(4) 0.9435(3) 0.3887(3) 0.0344(9) Uani 1 1 d . . . . .
C6 C 0.2018(6) 0.5871(6) 0.3258(5) 0.0410(14) Uani 1 1 d . . . . .
H6 H 0.189984 0.559562 0.271242 0.049 Uiso 1 1 calc R U . . .
O6 O 0.2825(5) 0.7121(4) 0.1563(3) 0.0480(11) Uani 1 1 d . . . . .
C5 C 0.1621(7) 0.5207(6) 0.4125(5) 0.0496(17) Uani 1 1 d . . . . .
H5 H 0.124557 0.448578 0.415063 0.060 Uiso 1 1 calc R U . . .
O5 O 0.3524(4) 0.8546(4) 0.2130(3) 0.0434(10) Uani 1 1 d . . . . .
O4 O 0.2552(4) 1.1244(4) 0.2562(3) 0.0410(10) Uani 1 1 d . . . . .
C4 C 0.1780(6) 0.5609(6) 0.4920(4) 0.0428(15) Uani 1 1 d . . . . .
H4 H 0.148687 0.517439 0.549422 0.051 Uiso 1 1 calc R U . . .
C7 C 0.2989(5) 0.7566(5) 0.2267(4) 0.0310(12) Uani 1 1 d . . . . .
O7 O 0.4637(4) 0.8125(4) 0.4358(3) 0.0411(10) Uani 1 1 d . . . . .

loop_
_atom_site_aniso_label
_atom_site_aniso_U_11
_atom_site_aniso_U_22
_atom_site_aniso_U_33
_atom_site_aniso_U_23
_atom_site_aniso_U_13
_atom_site_aniso_U_12
U1 0.03351(10) 0.02663(11) 0.01923(9) -0.00052(8) -0.00811(8) -0.00692(8)
N1 0.032(2) 0.026(2) 0.041(3) -0.001(2) -0.014(2) -0.0021(18)
C1 0.029(2) 0.029(3) 0.026(3) 0.005(2) -0.006(2) -0.006(2)
O1 0.044(2) 0.048(3) 0.038(2) 0.005(2) -0.0141(19) 0.0003(19)
U2 0.03134(10) 0.02650(11) 0.01884(9) -0.00049(8) -0.00862(8) -0.00539(8)
C2 0.026(2) 0.028(3) 0.026(2) 0.001(2) -0.0073(19) -0.003(2)
O2 0.042(2) 0.052(3) 0.045(3) -0.008(2) -0.015(2) -0.005(2)
O3 0.041(2) 0.042(3) 0.040(2) -0.004(2) -0.0101(19) 0.0039(18)
C3 0.040(3) 0.038(3) 0.030(3) 0.009(3) -0.013(2) -0.007(2)
C20 0.058(4) 0.061(5) 0.067(5) 0.021(4) -0.001(4) 0.024(4)
C19 0.050(4) 0.092(6) 0.054(4) -0.024(4) -0.018(3) 0.016(4)
C18 0.041(3) 0.072(5) 0.086(6) -0.008(5) -0.023(4) -0.012(3)
C17 0.026(2) 0.039(3) 0.041(3) -0.003(3) -0.008(2) 0.003(2)
C16 0.037(3) 0.033(3) 0.020(2) -0.008(2) -0.008(2) -0.006(2)
C15 0.037(3) 0.031(3) 0.030(3) -0.005(2) -0.013(2) -0.003(2)
C14 0.058(4) 0.028(3) 0.044(4) 0.002(3) -0.018(3) -0.006(3)
C13 0.054(4) 0.027(3) 0.059(4) -0.003(3) -0.026(3) 0.000(3)
O13 0.050(2) 0.036(2) 0.0189(17) -0.0035(17) -0.0081(16) -0.0152(18)
C12 0.047(3) 0.039(4) 0.051(4) -0.023(3) -0.021(3) 0.008(3)
O12 0.047(2) 0.039(2) 0.0236(19) -0.0059(18) -0.0037(17) -0.0136(18)
C11 0.054(3) 0.034(3) 0.033(3) -0.010(3) -0.023(3) 0.004(3)
O11 0.051(2) 0.036(2) 0.059(3) 0.008(2) -0.030(2) -0.0018(19)
C10 0.032(2) 0.028(3) 0.030(3) -0.008(2) -0.014(2) -0.001(2)
O10 0.091(3) 0.040(3) 0.024(2) 0.0001(19) -0.018(2) -0.023(2)
C9 0.031(2) 0.032(3) 0.029(3) -0.006(2) -0.012(2) 0.000(2)
O9 0.067(3) 0.031(2) 0.0231(19) -0.0001(17) -0.0073(18) -0.0185(19)
C8 0.036(3) 0.034(3) 0.020(2) -0.001(2) -0.008(2) -0.004(2)
O8 0.048(2) 0.029(2) 0.0237(18) 0.0013(17) -0.0063(16) -0.0069(17)
C6 0.043(3) 0.046(4) 0.038(3) -0.001(3) -0.014(3) -0.016(3)
O6 0.070(3) 0.054(3) 0.028(2) 0.005(2) -0.018(2) -0.034(2)
C5 0.057(4) 0.043(4) 0.051(4) 0.011(3) -0.015(3) -0.027(3)
O5 0.064(3) 0.041(2) 0.026(2) -0.0015(19) -0.0094(19) -0.023(2)
O4 0.038(2) 0.046(3) 0.040(2) -0.002(2) -0.0159(18) 0.0006(18)
C4 0.054(3) 0.045(4) 0.031(3) 0.015(3) -0.013(3) -0.019(3)
C7 0.035(3) 0.031(3) 0.026(3) 0.009(2) -0.007(2) -0.012(2)
O7 0.051(2) 0.037(2) 0.044(2) 0.001(2) -0.026(2) -0.0133(19)

loop_
_atom_type_symbol
_atom_type_description
_atom_type_scat_dispersion_real
_atom_type_scat_dispersion_imag
_atom_type_scat_source
C C 0.0033 0.0016 'International Tables Vol C Tables 4.2.6.8 and 6.1.1.4'
H H 0.0000 0.0000 'International Tables Vol C Tables 4.2.6.8 and 6.1.1.4'
N N 0.0061 0.0033 'International Tables Vol C Tables 4.2.6.8 and 6.1.1.4'
O O 0.0106 0.0060 'International Tables Vol C Tables 4.2.6.8 and 6.1.1.4'
U U -9.6767 9.6646 'International Tables Vol C Tables 4.2.6.8 and 6.1.1.4'

loop_
_geom_angle_atom_site_label_1
_geom_angle_atom_site_label_2
_geom_angle_atom_site_label_3
_geom_angle
_geom_angle_site_symmetry_1
_geom_angle_site_symmetry_3
_geom_angle_publ_flag
O2 U1 O1 175.83(19) . . ?
O2 U1 O13 89.23(18) . . ?
O1 U1 O13 93.59(18) . . ?
O2 U1 O13 95.15(17) . 2_675 ?
O1 U1 O13 88.74(16) . 2_675 ?
O13 U1 O13 69.02(15) . 2_675 ?
O2 U1 O6 87.74(17) . . ?
O1 U1 O6 88.30(17) . . ?
O13 U1 O6 113.96(14) . . ?
O13 U1 O6 175.93(14) 2_675 . ?
O2 U1 O10 92.19(18) . 2_675 ?
O1 U1 O10 84.96(19) . 2_675 ?
O13 U1 O10 178.43(14) . 2_675 ?
O13 U1 O10 111.49(13) 2_675 2_675 ?
O6 U1 O10 65.45(13) . 2_675 ?
O2 U1 O5 94.18(18) . . ?
O1 U1 O5 84.23(17) . . ?
O13 U1 O5 65.19(13) . . ?
O13 U1 O5 133.03(13) 2_675 . ?
O6 U1 O5 49.35(13) . . ?
O10 U1 O5 114.01(13) 2_675 . ?
O2 U1 O9 85.92(17) . 2_675 ?
O1 U1 O9 94.45(17) . 2_675 ?
O13 U1 O9 132.00(12) . 2_675 ?
O13 U1 O9 63.95(13) 2_675 2_675 ?
O6 U1 O9 113.51(13) . 2_675 ?
O10 U1 O9 48.83(12) 2_675 2_675 ?
O5 U1 O9 162.77(12) . 2_675 ?
O2 U1 C7 92.92(17) . . ?
O1 U1 C7 84.02(16) . . ?
O13 U1 C7 90.03(14) . . ?
O13 U1 C7 157.39(15) 2_675 . ?
O6 U1 C7 24.56(14) . . ?
O10 U1 C7 89.23(14) 2_675 . ?
O5 U1 C7 24.92(14) . . ?
O9 U1 C7 137.86(14) 2_675 . ?
O2 U1 C15 90.17(18) . 2_675 ?
O1 U1 C15 88.44(18) . 2_675 ?
O13 U1 C15 156.91(14) . 2_675 ?
O13 U1 C15 88.05(14) 2_675 2_675 ?
O6 U1 C15 89.07(15) . 2_675 ?
O10 U1 C15 23.83(14) 2_675 2_675 ?
O5 U1 C15 137.84(14) . 2_675 ?
O9 U1 C15 25.05(13) 2_675 2_675 ?
C7 U1 C15 113.04(16) . 2_675 ?
O2 U1 U1 92.67(14) . 2_675 ?
O1 U1 U1 91.40(14) . 2_675 ?
O13 U1 U1 34.66(9) . 2_675 ?
O13 U1 U1 34.36(10) 2_675 2_675 ?
O6 U1 U1 148.55(10) . 2_675 ?
O10 U1 U1 145.83(9) 2_675 2_675 ?
O5 U1 U1 99.33(9) . 2_675 ?
O9 U1 U1 97.87(8) 2_675 2_675 ?
C7 U1 U1 124.24(11) . 2_675 ?
C15 U1 U1 122.37(11) 2_675 2_675 ?
O2 U1 U2 92.74(15) . . ?
O1 U1 U2 88.32(15) . . ?
O13 U1 U2 28.12(9) . . ?
O13 U1 U2 96.48(10) 2_675 . ?
O6 U1 U2 86.22(10) . . ?
O10 U1 U2 151.01(9) 2_675 . ?
O5 U1 U2 37.11(9) . . ?
O9 U1 U2 160.11(8) 2_675 . ?
C7 U1 U2 62.00(11) . . ?
C15 U1 U2 174.36(11) 2_675 . ?
U1 U1 U2 62.335(6) 2_675 . ?
C2 C1 C6 120.3(5) . . ?
C2 C1 C7 125.3(5) . . ?
C6 C1 C7 114.3(5) . . ?
O3 U2 O4 177.42(19) . . ?
O3 U2 O13 92.16(18) . . ?
O4 U2 O13 90.36(17) . . ?
O3 U2 O12 89.27(17) . . ?
O4 U2 O12 89.13(17) . . ?
O13 U2 O12 139.82(13) . . ?
O3 U2 O8 90.39(16) . . ?
O4 U2 O8 87.38(16) . . ?
O13 U2 O8 138.33(14) . . ?
O12 U2 O8 81.78(13) . . ?
O3 U2 O5 86.09(18) . . ?
O4 U2 O5 94.35(17) . . ?
O13 U2 O5 68.81(14) . . ?
O12 U2 O5 151.23(13) . . ?
O8 U2 O5 69.89(13) . . ?
O3 U2 O9 87.21(17) . . ?
O4 U2 O9 94.21(16) . . ?
O13 U2 O9 68.20(14) . . ?
O12 U2 O9 71.77(13) . . ?
O8 U2 O9 153.46(14) . . ?
O5 U2 O9 136.14(13) . . ?
O3 U2 U1 88.31(14) . . ?
O4 U2 U1 93.65(14) . . ?
O13 U2 U1 28.85(10) . . ?
O12 U2 U1 168.18(9) . . ?
O8 U2 U1 109.81(10) . . ?
O5 U2 U1 40.00(9) . . ?
O9 U2 U1 96.54(10) . . ?
O3 U2 U1 88.40(14) . 2_675 ?
O4 U2 U1 94.07(13) . 2_675 ?
O13 U2 U1 28.19(9) . 2_675 ?
O12 U2 U1 111.85(9) . 2_675 ?
O8 U2 U1 166.29(10) . 2_675 ?
O5 U2 U1 96.40(9) . 2_675 ?
O9 U2 U1 40.09(10) . 2_675 ?
U1 U2 U1 56.513(6) . 2_675 ?
C1 C2 C3 118.9(5) . . ?
C1 C2 C8 127.2(5) . . ?
C3 C2 C8 113.7(5) . . ?
C4 C3 C2 120.4(6) . . ?
C18 C17 C19 110.5(6) . . ?
C18 C17 C20 111.6(6) . . ?
C19 C17 C20 112.4(6) . . ?
C18 C17 N1 107.4(5) . . ?
C19 C17 N1 107.9(5) . . ?
C20 C17 N1 106.8(5) . . ?
O11 C16 O12 124.7(5) . . ?
O11 C16 C10 118.5(5) . . ?
O12 C16 C10 116.8(5) . . ?
O10 C15 O9 117.6(5) . . ?
O10 C15 C9 121.1(5) . . ?
O9 C15 C9 121.2(5) . . ?
O10 C15 U1 57.6(3) . 2_675 ?
O9 C15 U1 60.2(3) . 2_675 ?
C9 C15 U1 177.9(4) . 2_675 ?
C13 C14 C9 120.0(6) . . ?
C14 C13 C12 120.4(6) . . ?
U2 O13 U1 123.03(16) . . ?
U2 O13 U1 124.57(17) . 2_675 ?
U1 O13 U1 110.98(15) . 2_675 ?
C13 C12 C11 119.4(6) . . ?
C16 O12 U2 122.1(3) . . ?
C12 C11 C10 121.3(6) . . ?
C11 C10 C9 118.3(5) . . ?
C11 C10 C16 116.7(5) . . ?
C9 C10 C16 124.8(5) . . ?
C15 O10 U1 98.6(4) . 2_675 ?
C14 C9 C10 120.6(5) . . ?
C14 C9 C15 117.6(5) . . ?
C10 C9 C15 121.8(5) . . ?
C15 O9 U2 157.1(4) . . ?
C15 O9 U1 94.7(3) . 2_675 ?
U2 O9 U1 103.14(14) . 2_675 ?
O7 C8 O8 123.5(5) . . ?
O7 C8 C2 117.5(5) . . ?
O8 C8 C2 118.9(5) . . ?
C8 O8 U2 121.8(3) . . ?
C1 C6 C5 119.3(6) . . ?
C7 O6 U1 97.2(3) . . ?
C4 C5 C6 120.5(6) . . ?
C7 O5 U2 161.3(4) . . ?
C7 O5 U1 95.6(3) . . ?
U2 O5 U1 102.90(14) . . ?
C5 C4 C3 120.5(5) . . ?
O6 C7 O5 117.3(5) . . ?
O6 C7 C1 121.3(5) . . ?
O5 C7 C1 121.4(5) . . ?
O6 C7 U1 58.3(3) . . ?
O5 C7 U1 59.5(3) . . ?
C1 C7 U1 172.3(4) . . ?

loop_
_geom_bond_atom_site_label_1
_geom_bond_atom_site_label_2
_geom_bond_distance
_geom_bond_site_symmetry_2
_geom_bond_publ_flag
U1 O2 1.782(4) . ?
U1 O1 1.786(4) . ?
U1 O13 2.252(4) . ?
U1 O13 2.270(4) 2_675 ?
U1 O6 2.555(4) . ?
U1 O10 2.564(4) 2_675 ?
U1 O5 2.581(4) . ?
U1 O9 2.617(4) 2_675 ?
U1 C7 2.981(5) . ?
U1 C15 3.005(6) 2_675 ?
U1 U1 3.7265(4) 2_675 ?
U1 U2 3.9137(3) . ?
N1 C17 1.515(6) . ?
C1 C2 1.384(7) . ?
C1 C6 1.402(8) . ?
C1 C7 1.490(7) . ?
U2 O3 1.756(4) . ?
U2 O4 1.784(4) . ?
U2 O13 2.200(4) . ?
U2 O12 2.325(4) . ?
U2 O8 2.355(4) . ?
U2 O5 2.422(4) . ?
U2 O9 2.433(4) . ?
C2 C3 1.404(7) . ?
C2 C8 1.497(7) . ?
C3 C4 1.392(8) . ?
C20 C17 1.505(9) . ?
C19 C17 1.504(9) . ?
C18 C17 1.493(9) . ?
C16 O11 1.218(6) . ?
C16 O12 1.299(6) . ?
C16 C10 1.498(8) . ?
C15 O10 1.228(7) . ?
C15 O9 1.276(7) . ?
C15 C9 1.480(8) . ?
C14 C13 1.383(9) . ?
C14 C9 1.391(8) . ?
C13 C12 1.390(9) . ?
C12 C11 1.392(8) . ?
C11 C10 1.394(8) . ?
C10 C9 1.404(7) . ?
C8 O7 1.227(6) . ?
C8 O8 1.298(6) . ?
C6 C5 1.406(8) . ?
O6 C7 1.249(7) . ?
C5 C4 1.349(9) . ?
O5 C7 1.262(6) . ?

loop_
_geom_hbond_atom_site_label_D
_geom_hbond_atom_site_label_H
_geom_hbond_atom_site_label_A
_geom_hbond_distance_DH
_geom_hbond_distance_HA
_geom_hbond_distance_DA
_geom_hbond_angle_DHA
_geom_hbond_site_symmetry_A
_geom_hbond_publ_flag
N1 H1B O7 0.89 1.98 2.866(6) 170.6 2_676 yes
N1 H1A O11 0.89 1.96 2.838(6) 167.3 2_676 yes
N1 H1C O8 0.89 2.13 2.983(6) 160.6 . yes
